data_7134038
loop_
_publ_author_name
'Hou, Yanchun'
'Liu, Jianwei'
'Tian, Yi'
'Wang, Guangshen'
'Zhang, Xingcan'
'Han, Jingpeng'
'Li, Baosheng'

_publ_section_title
;
 Pyridine-Oriented Transannular C-H Functionalization of Arene
;
_journal_name_full 'Chemical Communications'
_journal_paper_doi 10.1039/D4CC05717A
_journal_year 2025
_chemical_formula_moiety 'C25 H19 N'
_chemical_formula_sum 'C25 H19 N'
_chemical_formula_weight 333.41
_space_group_crystal_system triclinic
_space_group_IT_number 2
_space_group_name_Hall '-P 1'
_space_group_name_H-M_alt 'P -1'
_atom_sites_solution_hydrogens geom
_atom_sites_solution_primary dual
_audit_creation_date 2024-08-28
_audit_creation_method
;
Olex2 1.5-ac5-024
(compiled 2022.04.12 svn.rca3783a0 for Rigaku Oxford Diffraction, GUI svn.r6498)
;
_audit_update_record
;
2024-08-29 deposited with the CCDC.	2024-12-08 downloaded from the CCDC.
;
_cell_angle_alpha 100.211(4)
_cell_angle_beta 100.569(4)
_cell_angle_gamma 109.946(4)
_cell_formula_units_Z 2
_cell_length_a 7.7811(4)
_cell_length_b 9.7347(4)
_cell_length_c 13.6565(7)
_cell_measurement_reflns_used 7954
_cell_measurement_temperature 302.34(10)
_cell_measurement_theta_max 76.0600
_cell_measurement_theta_min 5.2490
_cell_volume 923.13(9)
_computing_cell_refinement 'CrysAlisPro 1.171.42.93a (Rigaku OD, 2023)'
_computing_data_collection 'CrysAlisPro 1.171.42.93a (Rigaku OD, 2023)'
_computing_data_reduction 'CrysAlisPro 1.171.42.93a (Rigaku OD, 2023)'
_computing_molecular_graphics 'Olex2 1.5-ac5-024 (Dolomanov et al., 2009)'
_computing_publication_material 'Olex2 1.5-ac5-024 (Dolomanov et al., 2009)'
_computing_structure_refinement 'SHELXL 2018/3 (Sheldrick, 2015)'
_computing_structure_solution 'SHELXT 2018/2 (Sheldrick, 2018)'
_diffrn_ambient_environment air
_diffrn_ambient_temperature 302.34(10)
_diffrn_detector 'Hybrid Pixel Array Detector'
_diffrn_detector_area_resol_mean 10.0000
_diffrn_detector_type HyPix
_diffrn_measured_fraction_theta_full 0.988
_diffrn_measured_fraction_theta_max 0.936
_diffrn_measurement_details
;
List of Runs (angles in degrees, time in seconds):

  # Type    Start    End  Width  t~exp~   \w     \q     \k     \f   Frames
#--------------------------------------------------------------------------
  1  \w     78.00 112.00   0.50    0.05    --  104.76-125.00 120.00   68
  2  \w     62.00  88.00   0.50    0.05    --   46.68-125.00 -30.00   52
  3  \w     35.00 101.00   0.50    0.05    --  104.76 -94.00 -60.00  132
  4  \w     78.00 112.00   0.50    0.05    --  104.76-125.00 -90.00   68
  5  \w     41.00 111.00   0.50    0.05    --  104.76-125.00-180.00  140
  6  \w     58.00  98.00   0.50    0.05    --  104.76 -94.00   0.00   80
  7  \w     64.00 105.00   0.50    0.05    --  104.76 -94.00 150.00   82
  8  \w     72.00 106.00   0.50    0.05    --  104.76 -77.00  30.00   68
  9  \w     32.00  68.00   0.50    0.05    --  104.76 -77.00  30.00   72
 10  \w     32.00  57.00   0.50    0.05    --  104.76 -61.00   0.00   50
 11  \w     12.00  38.00   0.50    0.05    --   46.68 -32.00-146.00   52
 12  \w     94.00 119.00   0.50    0.05    --  104.76  45.00-150.00   50
 13  \w    141.00 166.00   0.50    0.05    --  104.76  45.00-150.00   50
 14  \w     93.00 119.00   0.50    0.05    --  104.76  32.00  12.00   52
 15  \w    124.00 175.00   0.50    0.05    --  104.76  32.00  12.00  102
 16  \w     99.00 174.00   0.50    0.05    --  104.76  15.00 150.00  150
 17  \w     36.00 120.00   0.50    0.05    --   46.68  32.00  12.00  168
 18  \w    -24.00  29.00   0.50    0.05    --  -46.68  19.00 120.00  106
 19  \w    -67.00 -16.00   0.50    0.05    --  -46.68  77.00   0.00  102
 20  \w     -6.00  22.00   0.50    0.05    --  -46.68  77.00   0.00   56
 21  \w    -35.00   5.00   0.50    0.05    --  -46.68  32.00  12.00   80
 22  \w    -22.00  21.00   0.50    0.05    --  -46.68  37.00 150.00   86
 23  \w    -76.00 -50.00   0.50    0.05    -- -102.00 125.00  60.00   52
 24  \w   -108.00 -79.00   0.50    0.05    -- -102.00 125.00  60.00   58
 25  \w    -87.00 -59.00   0.50    0.05    -- -102.00 125.00 -90.00   56
 26  \w    -69.00 -41.00   0.50    0.05    -- -102.00 135.00-133.99   56
 27  \w   -119.00 -86.00   0.50    0.05    -- -102.00 135.00-133.99   66
 28  \w    -65.00 -30.00   0.50    0.05    -- -102.00  61.00   0.00   70
 29  \w    -56.00 -29.00   0.50    0.05    -- -102.00  77.00  60.00   54
 30  \w   -101.00 -63.00   0.50    0.05    -- -102.00  77.00  60.00   76
 31  \w    -58.00 -32.00   0.50    0.05    -- -102.00  61.00-120.00   52
 32  \w    -69.00 -31.00   0.50    0.05    -- -102.00  61.00-150.00   76
 33  \w   -102.00 -37.00   0.50    0.05    -- -102.00  77.00 -90.00  130
 34  \w   -168.00 -89.00   0.50    0.05    -- -102.00 -45.00  90.00  158
 35  \w   -124.00 -92.00   0.50    0.05    -- -102.00 -15.00 120.00   64
 36  \w   -148.00-106.00   0.50    0.05    -- -102.00 -30.00 -60.00   84
 37  \w   -114.00 -89.00   0.50    0.05    -- -102.00 -32.00-146.00   50
 38  \w   -174.00-130.00   0.50    0.05    -- -102.00 -32.00-146.00   88
 39  \w   -117.00 -38.00   0.50    0.05    --  -46.68 -32.00-146.00  158
 40  \w   -172.00-135.00   0.50    0.05    -- -102.00 -15.00 120.00   74
;
_diffrn_measurement_device 'four-circle diffractometer'
_diffrn_measurement_device_type 'XtaLAB Synergy R, DW system, HyPix'
_diffrn_measurement_method '\w scans'
_diffrn_orient_matrix_type 'CrysAlisPro convention (1999,Acta A55,543-557)'
_diffrn_orient_matrix_UB_11 -0.1145538000
_diffrn_orient_matrix_UB_12 -0.1707370000
_diffrn_orient_matrix_UB_13 -0.0194610000
_diffrn_orient_matrix_UB_21 0.1829893000
_diffrn_orient_matrix_UB_22 -0.0215805000
_diffrn_orient_matrix_UB_23 0.0445582000
_diffrn_orient_matrix_UB_31 -0.0326772000
_diffrn_orient_matrix_UB_32 0.0278111000
_diffrn_orient_matrix_UB_33 0.1084240000
_diffrn_radiation_monochromator mirror
_diffrn_radiation_probe x-ray
_diffrn_radiation_type 'Cu K\a'
_diffrn_radiation_wavelength 1.54184
_diffrn_reflns_av_R_equivalents 0.0178
_diffrn_reflns_av_unetI/netI 0.0172
_diffrn_reflns_Laue_measured_fraction_full 0.988
_diffrn_reflns_Laue_measured_fraction_max 0.936
_diffrn_reflns_limit_h_max 9
_diffrn_reflns_limit_h_min -9
_diffrn_reflns_limit_k_max 12
_diffrn_reflns_limit_k_min -12
_diffrn_reflns_limit_l_max 17
_diffrn_reflns_limit_l_min -12
_diffrn_reflns_number 10212
_diffrn_reflns_point_group_measured_fraction_full 0.988
_diffrn_reflns_point_group_measured_fraction_max 0.936
_diffrn_reflns_theta_full 67.684
_diffrn_reflns_theta_max 76.213
_diffrn_reflns_theta_min 3.409
_diffrn_source 'Rotating-anode X-ray tube'
_diffrn_source_type 'Rigaku (Cu) X-ray Source'
_exptl_absorpt_coefficient_mu 0.527
_exptl_absorpt_correction_T_max 1.00000
_exptl_absorpt_correction_T_min 0.86149
_exptl_absorpt_correction_type multi-scan
_exptl_absorpt_process_details
;
CrysAlisPro 1.171.42.93a (Rigaku Oxford Diffraction, 2023)
Empirical absorption correction using spherical harmonics,
implemented in SCALE3 ABSPACK scaling algorithm.
;
_exptl_crystal_colour 'clear light colourless'
_exptl_crystal_colour_lustre clear
_exptl_crystal_colour_modifier light
_exptl_crystal_colour_primary colourless
_exptl_crystal_density_diffrn 1.199
_exptl_crystal_description block
_exptl_crystal_F_000 352
_exptl_crystal_size_max 0.18
_exptl_crystal_size_mid 0.15
_exptl_crystal_size_min 0.12
_refine_diff_density_max 0.144
_refine_diff_density_min -0.147
_refine_diff_density_rms 0.027
_refine_ls_extinction_method none
_refine_ls_goodness_of_fit_ref 1.060
_refine_ls_hydrogen_treatment constr
_refine_ls_matrix_type full
_refine_ls_number_parameters 235
_refine_ls_number_reflns 3621
_refine_ls_number_restraints 0
_refine_ls_restrained_S_all 1.060
_refine_ls_R_factor_all 0.0418
_refine_ls_R_factor_gt 0.0392
_refine_ls_shift/su_max 0.000
_refine_ls_shift/su_mean 0.000
_refine_ls_structure_factor_coef Fsqd
_refine_ls_weighting_details 'w=1/[\s^2^(Fo^2^)+(0.0545P)^2^+0.1134P] where P=(Fo^2^+2Fc^2^)/3'
_refine_ls_weighting_scheme calc
_refine_ls_wR_factor_gt 0.1045
_refine_ls_wR_factor_ref 0.1067
_reflns_Friedel_coverage 0.000
_reflns_number_gt 3315
_reflns_number_total 3621
_reflns_threshold_expression 'I > 2\s(I)'
_cod_data_source_file d4cc05717a2.cif
_cod_data_source_block chenxiaoming_0828_auto
_cod_original_cell_volume 923.13(8)
_cod_database_code 7134038
_shelx_shelxl_version_number 2018/3
_shelx_space_group_comment
;
The symmetry employed for this shelxl refinement is uniquely defined
by the following loop, which should always be used as a source of
symmetry information in preference to the above space-group names.
They are only intended as comments.
;
_olex2_refinement_description
;
1. Fixed Uiso
 At 1.2 times of:
  All C(H) groups, All C(H,H) groups
2.a Ternary CH refined with riding coordinates:
 C14(H14)
2.b Secondary CH2 refined with riding coordinates:
 C18(H18A,H18B)
2.c Aromatic/amide H refined with riding coordinates:
 C2(H2), C3(H3), C5(H5), C7(H7), C9(H9), C10(H10), C11(H11), C13(H13),
 C15(H15), C17(H17), C19(H19), C21(H21), C22(H22), C23(H23), C24(H24), C25(H25)
;
_smtbx_masks_void_probe_radius 1.2
_smtbx_masks_void_truncation_radius 1.2
_olex2_submission_special_instructions 'No special instructions were received'
_oxdiff_exptl_absorpt_empirical_details
;
Empirical correction (ABSPACK) includes:
- Absorption correction using spherical harmonics
- Frame scaling
;
_oxdiff_exptl_absorpt_empirical_full_max 1.432
_oxdiff_exptl_absorpt_empirical_full_min 0.595

loop_
_space_group_symop_operation_xyz
'x, y, z'
'-x, -y, -z'

loop_
_atom_site_label
_atom_site_type_symbol
_atom_site_fract_x
_atom_site_fract_y
_atom_site_fract_z
_atom_site_U_iso_or_equiv
_atom_site_adp_type
_atom_site_occupancy
_atom_site_site_symmetry_order
_atom_site_calc_flag
_atom_site_refinement_flags_posn
_atom_site_refinement_flags_adp
_atom_site_refinement_flags_occupancy
_atom_site_disorder_assembly
_atom_site_disorder_group
N1 N 0.63158(14) 0.32575(13) 0.42991(8) 0.0584(3) Uani 1 1 d . . . . .
C1 C 0.61156(14) 0.66664(12) 0.25025(7) 0.0409(2) Uani 1 1 d . . . . .
C2 C 0.30736(18) 0.68869(17) 0.19901(10) 0.0618(3) Uani 1 1 d . . . . .
H2 H 0.236488 0.748678 0.199161 0.074 Uiso 1 1 calc R U . . .
C3 C 1.2054(2) 1.06254(14) 0.24483(13) 0.0707(4) Uani 1 1 d . . . . .
H3 H 1.308472 1.151545 0.280678 0.085 Uiso 1 1 calc R U . . .
C4 C 0.61968(14) 0.40134(11) 0.18420(7) 0.0404(2) Uani 1 1 d . . . . .
C5 C 0.22264(17) 0.53756(17) 0.14983(10) 0.0620(3) Uani 1 1 d . . . . .
H5 H 0.093570 0.493545 0.117276 0.074 Uiso 1 1 calc R U . . .
C6 C 0.52638(14) 0.51275(12) 0.19837(7) 0.0398(2) Uani 1 1 d . . . . .
C7 C 0.33131(15) 0.45175(14) 0.14928(9) 0.0516(3) Uani 1 1 d . . . . .
H7 H 0.273432 0.349418 0.115108 0.062 Uiso 1 1 calc R U . . .
C8 C 0.68920(14) 0.34544(12) 0.26395(8) 0.0426(2) Uani 1 1 d . . . . .
C9 C 1.08814(19) 0.98160(14) 0.29757(10) 0.0619(3) Uani 1 1 d . . . . .
H9 H 1.113448 1.017377 0.368626 0.074 Uiso 1 1 calc R U . . .
C10 C 0.61151(16) 0.33402(13) 0.08305(8) 0.0509(3) Uani 1 1 d . . . . .
H10 H 0.567540 0.370913 0.029550 0.061 Uiso 1 1 calc R U . . .
C11 C 0.6540(2) 0.3892(2) 0.52915(10) 0.0695(4) Uani 1 1 d . . . . .
H11 H 0.596085 0.327410 0.568139 0.083 Uiso 1 1 calc R U . . .
C12 C 0.71346(14) 0.41695(12) 0.37410(8) 0.0434(2) Uani 1 1 d . . . . .
C13 C 1.01676(16) 0.88145(14) 0.08802(10) 0.0542(3) Uani 1 1 d . . . . .
H13 H 0.991457 0.847222 0.016842 0.065 Uiso 1 1 calc R U . . .
C14 C 0.81945(14) 0.75603(12) 0.30830(8) 0.0431(2) Uani 1 1 d . . . . .
H14 H 0.819968 0.829856 0.367467 0.052 Uiso 1 1 calc R U . . .
C15 C 1.17002(18) 1.01187(14) 0.14020(11) 0.0602(3) Uani 1 1 d . . . . .
H15 H 1.249308 1.065513 0.104865 0.072 Uiso 1 1 calc R U . . .
C16 C 0.93377(14) 0.84821(11) 0.24621(8) 0.0430(2) Uani 1 1 d . . . . .
C17 C 0.6670(2) 0.21442(15) 0.06077(10) 0.0624(3) Uani 1 1 d . . . . .
H17 H 0.661336 0.172096 -0.006967 0.075 Uiso 1 1 calc R U . . .
C18 C 0.92703(14) 0.66557(12) 0.35350(8) 0.0463(3) Uani 1 1 d . . . . .
H18A H 0.945964 0.600566 0.297470 0.056 Uiso 1 1 calc R U . . .
H18B H 1.050943 0.735486 0.396544 0.056 Uiso 1 1 calc R U . . .
C19 C 0.8454(2) 0.62995(16) 0.51994(9) 0.0614(3) Uani 1 1 d . . . . .
H19 H 0.918894 0.731840 0.550809 0.074 Uiso 1 1 calc R U . . .
C20 C 0.82568(15) 0.57009(13) 0.41643(8) 0.0451(2) Uani 1 1 d . . . . .
C21 C 0.7309(2) 0.15778(15) 0.13912(11) 0.0652(3) Uani 1 1 d . . . . .
H21 H 0.766877 0.076190 0.124459 0.078 Uiso 1 1 calc R U . . .
C22 C 0.49812(17) 0.75140(14) 0.24825(9) 0.0531(3) Uani 1 1 d . . . . .
H22 H 0.553650 0.854126 0.281459 0.064 Uiso 1 1 calc R U . . .
C23 C 0.7568(2) 0.5392(2) 0.57681(10) 0.0735(4) Uani 1 1 d . . . . .
H23 H 0.766328 0.578557 0.645715 0.088 Uiso 1 1 calc R U . . .
C24 C 0.89871(15) 0.79976(12) 0.14036(8) 0.0467(2) Uani 1 1 d . . . . .
H24 H 0.795033 0.711558 0.103813 0.056 Uiso 1 1 calc R U . . .
C25 C 0.74125(17) 0.22284(13) 0.23948(9) 0.0550(3) Uani 1 1 d . . . . .
H25 H 0.784006 0.183876 0.292042 0.066 Uiso 1 1 calc R U . . .

loop_
_atom_site_aniso_label
_atom_site_aniso_U_11
_atom_site_aniso_U_22
_atom_site_aniso_U_33
_atom_site_aniso_U_23
_atom_site_aniso_U_13
_atom_site_aniso_U_12
N1 0.0562(6) 0.0766(7) 0.0542(6) 0.0353(5) 0.0191(4) 0.0287(5)
C1 0.0400(5) 0.0515(6) 0.0409(5) 0.0195(4) 0.0164(4) 0.0227(4)
C2 0.0547(7) 0.0879(9) 0.0741(8) 0.0436(7) 0.0289(6) 0.0478(7)
C3 0.0585(7) 0.0440(6) 0.0918(10) 0.0109(6) 0.0182(7) 0.0025(6)
C4 0.0373(5) 0.0447(5) 0.0386(5) 0.0115(4) 0.0099(4) 0.0147(4)
C5 0.0392(6) 0.0907(10) 0.0659(7) 0.0361(7) 0.0129(5) 0.0294(6)
C6 0.0387(5) 0.0517(6) 0.0349(5) 0.0177(4) 0.0122(4) 0.0198(4)
C7 0.0414(5) 0.0639(7) 0.0493(6) 0.0210(5) 0.0083(4) 0.0187(5)
C8 0.0398(5) 0.0455(5) 0.0438(5) 0.0137(4) 0.0110(4) 0.0170(4)
C9 0.0643(7) 0.0453(6) 0.0615(7) 0.0021(5) 0.0140(6) 0.0104(5)
C10 0.0524(6) 0.0590(7) 0.0410(5) 0.0118(5) 0.0128(5) 0.0216(5)
C11 0.0701(8) 0.1113(12) 0.0542(7) 0.0473(8) 0.0288(6) 0.0485(9)
C12 0.0414(5) 0.0571(6) 0.0405(5) 0.0204(4) 0.0110(4) 0.0257(5)
C13 0.0486(6) 0.0634(7) 0.0570(7) 0.0271(5) 0.0154(5) 0.0228(5)
C14 0.0445(5) 0.0437(5) 0.0424(5) 0.0088(4) 0.0117(4) 0.0196(4)
C15 0.0526(7) 0.0543(7) 0.0824(9) 0.0323(6) 0.0256(6) 0.0197(5)
C16 0.0403(5) 0.0395(5) 0.0518(6) 0.0120(4) 0.0115(4) 0.0187(4)
C17 0.0700(8) 0.0661(8) 0.0506(6) 0.0030(6) 0.0193(6) 0.0300(6)
C18 0.0391(5) 0.0488(6) 0.0478(6) 0.0117(5) 0.0054(4) 0.0168(4)
C19 0.0718(8) 0.0759(8) 0.0406(6) 0.0098(5) 0.0050(5) 0.0410(7)
C20 0.0437(5) 0.0580(6) 0.0385(5) 0.0138(4) 0.0058(4) 0.0276(5)
C21 0.0728(8) 0.0575(7) 0.0707(8) 0.0068(6) 0.0206(7) 0.0355(6)
C22 0.0556(7) 0.0591(7) 0.0632(7) 0.0275(5) 0.0258(5) 0.0336(5)
C23 0.0880(10) 0.1164(13) 0.0378(6) 0.0241(7) 0.0186(6) 0.0624(10)
C24 0.0382(5) 0.0484(6) 0.0504(6) 0.0162(5) 0.0069(4) 0.0138(4)
C25 0.0583(7) 0.0535(6) 0.0587(7) 0.0174(5) 0.0120(5) 0.0284(5)

loop_
_atom_type_symbol
_atom_type_description
_atom_type_scat_dispersion_real
_atom_type_scat_dispersion_imag
_atom_type_scat_source
C C 0.0181 0.0091 'International Tables Vol C Tables 4.2.6.8 and 6.1.1.4'
H H 0.0000 0.0000 'International Tables Vol C Tables 4.2.6.8 and 6.1.1.4'
N N 0.0311 0.0180 'International Tables Vol C Tables 4.2.6.8 and 6.1.1.4'

loop_
_geom_angle_atom_site_label_1
_geom_angle_atom_site_label_2
_geom_angle_atom_site_label_3
_geom_angle
_geom_angle_site_symmetry_1
_geom_angle_site_symmetry_3
_geom_angle_publ_flag
C11 N1 C12 117.27(12) . . ?
C6 C1 C14 127.08(9) . . ?
C22 C1 C6 117.95(10) . . ?
C22 C1 C14 114.95(10) . . ?
C5 C2 C22 119.67(11) . . ?
C15 C3 C9 120.23(12) . . ?
C8 C4 C6 123.79(9) . . ?
C10 C4 C6 117.30(9) . . ?
C10 C4 C8 118.25(10) . . ?
C2 C5 C7 119.03(11) . . ?
C1 C6 C4 127.85(9) . . ?
C1 C6 C7 118.18(10) . . ?
C7 C6 C4 113.93(9) . . ?
C5 C7 C6 122.57(12) . . ?
C4 C8 C12 121.49(9) . . ?
C25 C8 C4 119.11(10) . . ?
C25 C8 C12 119.37(9) . . ?
C3 C9 C16 121.17(12) . . ?
C17 C10 C4 121.64(11) . . ?
N1 C11 C23 124.09(12) . . ?
N1 C12 C8 117.00(10) . . ?
N1 C12 C20 122.85(10) . . ?
C20 C12 C8 120.05(9) . . ?
C15 C13 C24 120.67(11) . . ?
C1 C14 C18 116.28(9) . . ?
C16 C14 C1 113.21(8) . . ?
C16 C14 C18 108.93(8) . . ?
C3 C15 C13 119.40(11) . . ?
C9 C16 C14 119.29(10) . . ?
C24 C16 C9 117.81(10) . . ?
C24 C16 C14 122.75(9) . . ?
C21 C17 C10 119.82(11) . . ?
C20 C18 C14 113.22(8) . . ?
C23 C19 C20 120.21(13) . . ?
C12 C20 C18 121.25(9) . . ?
C19 C20 C12 117.47(11) . . ?
C19 C20 C18 121.25(11) . . ?
C17 C21 C25 119.58(11) . . ?
C2 C22 C1 122.58(12) . . ?
C11 C23 C19 118.03(12) . . ?
C16 C24 C13 120.70(10) . . ?
C21 C25 C8 121.57(11) . . ?

loop_
_geom_bond_atom_site_label_1
_geom_bond_atom_site_label_2
_geom_bond_distance
_geom_bond_site_symmetry_2
_geom_bond_publ_flag
N1 C11 1.3385(17) . ?
N1 C12 1.3443(14) . ?
C1 C6 1.3998(15) . ?
C1 C14 1.5255(14) . ?
C1 C22 1.3988(14) . ?
C2 C5 1.370(2) . ?
C2 C22 1.3777(18) . ?
C3 C9 1.3872(19) . ?
C3 C15 1.369(2) . ?
C4 C6 1.5017(14) . ?
C4 C8 1.4034(14) . ?
C4 C10 1.4001(14) . ?
C5 C7 1.3766(17) . ?
C6 C7 1.4059(14) . ?
C8 C12 1.4893(14) . ?
C8 C25 1.3921(15) . ?
C9 C16 1.3874(16) . ?
C10 C17 1.3786(17) . ?
C11 C23 1.368(2) . ?
C12 C20 1.3930(16) . ?
C13 C15 1.3698(18) . ?
C13 C24 1.3896(16) . ?
C14 C16 1.5222(14) . ?
C14 C18 1.5373(14) . ?
C16 C24 1.3828(15) . ?
C17 C21 1.377(2) . ?
C18 C20 1.5021(15) . ?
C19 C20 1.3887(15) . ?
C19 C23 1.372(2) . ?
C21 C25 1.3795(18) . ?

loop_
_smtbx_masks_void_nr
_smtbx_masks_void_average_x
_smtbx_masks_void_average_y
_smtbx_masks_void_average_z
_smtbx_masks_void_volume
_smtbx_masks_void_count_electrons
_smtbx_masks_void_content
1 0.500 1.000 0.500 67.4 10.0 ?
